data_2227210
loop_
_publ_author_name
'Sadeghi, Omid'
'Amini, Mostafa M.'
'Ng, Seik Weng'

_publ_section_title
;
 Poly[(\m~3~-4-carboxypyridine-3-carboxylato-\k^3^<i>N</i>:<i>O</i>^3^:<i>O</i>^4^)(triphenylphosphine-\k<i>P</i>)silver(I)]
;
_journal_coeditor_code BT5322
_journal_issue 9
_journal_name_full 'Acta Crystallographica Section E'
_journal_page_first m1162
_journal_paper_doi 10.1107/S1600536810033350
_journal_volume 66
_journal_year 2010
_chemical_formula_iupac '[Ag (C7 H4 N O4) (C18 H15 P)]'
_chemical_formula_moiety 'C25 H19 Ag N O4 P'
_chemical_formula_sum 'C25 H19 Ag N O4 P'
_chemical_formula_weight 536.25
_chemical_name_systematic
;
Poly[(\m~3~-4-carboxypyridine-3-carboxylato-
\k^3^<i>N</i>:<i>O</i>^3^:<i>O</i>^4^)(triphenylphosphine-\k<i>P</i>)silver(I)]
;
_space_group_IT_number 14
_symmetry_cell_setting monoclinic
_symmetry_space_group_name_Hall '-P 2ybc'
_symmetry_space_group_name_H-M 'P 1 21/c 1'
_atom_sites_solution_hydrogens geom
_atom_sites_solution_primary direct
_atom_sites_solution_secondary difmap
_audit_creation_method SHELXL-97
_cell_angle_alpha 90.00
_cell_angle_beta 115.2060(10)
_cell_angle_gamma 90.00
_cell_formula_units_Z 4
_cell_length_a 14.2472(7)
_cell_length_b 10.2431(5)
_cell_length_c 16.3146(8)
_cell_measurement_reflns_used 9293
_cell_measurement_temperature 100(2)
_cell_measurement_theta_max 28.3
_cell_measurement_theta_min 2.4
_cell_volume 2154.18(18)
_computing_cell_refinement 'SAINT (Bruker, 2009)'
_computing_data_collection 'APEX2 (Bruker, 2009)'
_computing_data_reduction 'SAINT (Bruker, 2009)'
_computing_molecular_graphics 'X-SEED (Barbour, 2001)'
_computing_publication_material 'publCIF (Westrip, 2010)'
_computing_structure_refinement 'SHELXL97 (Sheldrick, 2008)'
_computing_structure_solution 'SHELXS97 (Sheldrick, 2008)'
_diffrn_ambient_temperature 100(2)
_diffrn_measured_fraction_theta_full 0.999
_diffrn_measured_fraction_theta_max 0.999
_diffrn_measurement_device_type 'Bruker SMART APEX diffractometer'
_diffrn_measurement_method '\w scans'
_diffrn_radiation_monochromator graphite
_diffrn_radiation_source 'fine-focus sealed tube'
_diffrn_radiation_type MoK\a
_diffrn_radiation_wavelength 0.71073
_diffrn_reflns_av_R_equivalents 0.0186
_diffrn_reflns_av_sigmaI/netI 0.0221
_diffrn_reflns_limit_h_max 18
_diffrn_reflns_limit_h_min -18
_diffrn_reflns_limit_k_max 13
_diffrn_reflns_limit_k_min -10
_diffrn_reflns_limit_l_max 20
_diffrn_reflns_limit_l_min -21
_diffrn_reflns_number 13432
_diffrn_reflns_theta_full 27.50
_diffrn_reflns_theta_max 27.50
_diffrn_reflns_theta_min 1.58
_diffrn_standards_decay_% 0
_diffrn_standards_interval_count 0
_diffrn_standards_interval_time 0
_diffrn_standards_number 0
_exptl_absorpt_coefficient_mu 1.043
_exptl_absorpt_correction_T_max 0.8592
_exptl_absorpt_correction_T_min 0.7115
_exptl_absorpt_correction_type multi-scan
_exptl_absorpt_process_details '(SADABS; Sheldrick, 1996)'
_exptl_crystal_colour Colorless
_exptl_crystal_density_diffrn 1.653
_exptl_crystal_density_method 'not measured'
_exptl_crystal_description Block
_exptl_crystal_F_000 1080
_exptl_crystal_size_max 0.35
_exptl_crystal_size_mid 0.30
_exptl_crystal_size_min 0.15
_refine_diff_density_max 0.428
_refine_diff_density_min -0.480
_refine_ls_extinction_method none
_refine_ls_goodness_of_fit_ref 1.053
_refine_ls_hydrogen_treatment mixed
_refine_ls_matrix_type full
_refine_ls_number_parameters 293
_refine_ls_number_reflns 4942
_refine_ls_number_restraints 0
_refine_ls_restrained_S_all 1.053
_refine_ls_R_factor_all 0.0218
_refine_ls_R_factor_gt 0.0196
_refine_ls_shift/su_max 0.001
_refine_ls_shift/su_mean 0.001
_refine_ls_structure_factor_coef Fsqd
_refine_ls_weighting_details 'calc w=1/[\s^2^(Fo^2^)+(0.0292P)^2^+1.0816P] where P=(Fo^2^+2Fc^2^)/3'
_refine_ls_weighting_scheme calc
_refine_ls_wR_factor_gt 0.0539
_refine_ls_wR_factor_ref 0.0552
_reflns_number_gt 4587
_reflns_number_total 4942
_reflns_threshold_expression I>2\s(I)
_cod_data_source_file bt5322.cif
_cod_data_source_block I
_cod_original_sg_symbol_H-M 'P 21/c'
_cod_database_code 2227210
_cod_database_fobs_code 2227210

loop_
_symmetry_equiv_pos_as_xyz
'x, y, z'
'-x, y+1/2, -z+1/2'
'-x, -y, -z'
'x, -y-1/2, z-1/2'

loop_
_atom_site_type_symbol
_atom_site_label
_atom_site_fract_x
_atom_site_fract_y
_atom_site_fract_z
_atom_site_U_iso_or_equiv
_atom_site_adp_type
_atom_site_calc_flag
_atom_site_refinement_flags
_atom_site_occupancy
_atom_site_disorder_assembly
_atom_site_disorder_group
Ag Ag1 0.618798(9) 0.207715(12) 0.474714(8) 0.01345(5) Uani d . 1 . .
P P1 0.76750(3) 0.10818(4) 0.47440(3) 0.01115(8) Uani d . 1 . .
O O1 0.62846(9) 0.44669(12) 0.47885(7) 0.0165(2) Uani d . 1 . .
O O2 0.69543(9) 0.48204(12) 0.38079(8) 0.0166(2) Uani d . 1 . .
O O3 0.53857(9) 0.75596(13) 0.16600(8) 0.0193(2) Uani d . 1 . .
O O4 0.66107(9) 0.61847(12) 0.25149(8) 0.0178(2) Uani d . 1 . .
H H4 0.679(3) 0.554(4) 0.318(2) 0.095(12) Uiso d . 1 . .
N N1 0.46880(10) 0.77905(13) 0.43864(10) 0.0148(3) Uani d . 1 . .
C C1 0.78294(12) -0.06194(15) 0.50936(10) 0.0127(3) Uani d . 1 . .
C C2 0.73968(12) -0.10399(16) 0.56721(11) 0.0146(3) Uani d . 1 . .
H H2 0.6994 -0.0453 0.5842 0.018 Uiso calc R 1 . .
C C3 0.75513(13) -0.23085(17) 0.60006(11) 0.0160(3) Uani d . 1 . .
H H3 0.7260 -0.2587 0.6398 0.019 Uiso calc R 1 . .
C C4 0.81319(13) -0.31702(16) 0.57480(11) 0.0158(3) Uani d . 1 . .
H H4A 0.8246 -0.4036 0.5979 0.019 Uiso calc R 1 . .
C C5 0.85461(14) -0.27720(17) 0.51589(12) 0.0175(3) Uani d . 1 . .
H H5 0.8930 -0.3372 0.4977 0.021 Uiso calc R 1 . .
C C6 0.84020(13) -0.14963(17) 0.48331(11) 0.0166(3) Uani d . 1 . .
H H6 0.8693 -0.1223 0.4434 0.020 Uiso calc R 1 . .
C C7 0.77577(12) 0.10772(15) 0.36598(10) 0.0122(3) Uani d . 1 . .
C C8 0.69787(12) 0.04132(16) 0.29445(11) 0.0159(3) Uani d . 1 . .
H H8 0.6462 -0.0053 0.3047 0.019 Uiso calc R 1 . .
C C9 0.69546(13) 0.04295(17) 0.20850(11) 0.0176(3) Uani d . 1 . .
H H9 0.6430 -0.0036 0.1604 0.021 Uiso calc R 1 . .
C C10 0.76977(13) 0.11260(17) 0.19307(11) 0.0189(3) Uani d . 1 . .
H H10 0.7670 0.1157 0.1339 0.023 Uiso calc R 1 . .
C C11 0.84788(14) 0.17757(18) 0.26345(12) 0.0211(4) Uani d . 1 . .
H H11 0.8992 0.2241 0.2527 0.025 Uiso calc R 1 . .
C C12 0.85148(13) 0.17507(17) 0.35027(11) 0.0173(3) Uani d . 1 . .
H H12 0.9055 0.2193 0.3986 0.021 Uiso calc R 1 . .
C C13 0.88689(12) 0.18607(16) 0.55374(11) 0.0132(3) Uani d . 1 . .
C C14 0.89652(13) 0.32173(17) 0.54761(11) 0.0155(3) Uani d . 1 . .
H H14 0.8419 0.3704 0.5029 0.019 Uiso calc R 1 . .
C C15 0.98636(13) 0.38491(17) 0.60728(11) 0.0185(3) Uani d . 1 . .
H H15 0.9934 0.4765 0.6024 0.022 Uiso calc R 1 . .
C C16 1.06569(13) 0.31447(18) 0.67385(12) 0.0191(3) Uani d . 1 . .
H H16 1.1267 0.3578 0.7145 0.023 Uiso calc R 1 . .
C C17 1.05556(13) 0.18084(18) 0.68081(11) 0.0186(3) Uani d . 1 . .
H H17 1.1096 0.1328 0.7266 0.022 Uiso calc R 1 . .
C C18 0.96635(12) 0.11650(17) 0.62095(11) 0.0158(3) Uani d . 1 . .
H H18 0.9598 0.0249 0.6261 0.019 Uiso calc R 1 . .
C C19 0.63603(11) 0.51340(15) 0.41887(10) 0.0127(3) Uani d . 1 . .
C C20 0.57237(11) 0.63798(15) 0.39057(10) 0.0119(3) Uani d . 1 . .
C C21 0.52976(12) 0.67522(16) 0.44994(11) 0.0130(3) Uani d . 1 . .
H H21 0.5453 0.6228 0.5022 0.016 Uiso calc R 1 . .
C C22 0.44636(13) 0.85140(18) 0.36360(12) 0.0191(3) Uani d . 1 . .
H H22 0.4028 0.9256 0.3536 0.023 Uiso calc R 1 . .
C C23 0.48410(13) 0.82197(17) 0.30104(12) 0.0177(3) Uani d . 1 . .
H H23 0.4657 0.8755 0.2489 0.021 Uiso calc R 1 . .
C C24 0.54897(12) 0.71481(15) 0.31276(11) 0.0124(3) Uani d . 1 . .
C C25 0.58450(12) 0.69438(16) 0.23706(11) 0.0140(3) Uani d . 1 . .

loop_
_atom_site_aniso_label
_atom_site_aniso_U_11
_atom_site_aniso_U_22
_atom_site_aniso_U_33
_atom_site_aniso_U_12
_atom_site_aniso_U_13
_atom_site_aniso_U_23
Ag1 0.01300(7) 0.01372(7) 0.01545(7) 0.00322(4) 0.00782(5) 0.00133(4)
P1 0.01137(17) 0.01234(19) 0.01010(18) 0.00181(14) 0.00492(15) 0.00062(14)
O1 0.0218(6) 0.0127(6) 0.0151(6) 0.0016(4) 0.0081(5) 0.0017(4)
O2 0.0175(5) 0.0186(6) 0.0147(5) 0.0052(5) 0.0077(5) 0.0007(5)
O3 0.0168(6) 0.0290(7) 0.0106(5) -0.0030(5) 0.0043(5) 0.0032(5)
O4 0.0212(6) 0.0192(6) 0.0168(6) 0.0025(5) 0.0118(5) 0.0012(5)
N1 0.0136(6) 0.0163(7) 0.0156(7) 0.0025(5) 0.0074(5) 0.0031(5)
C1 0.0123(7) 0.0135(7) 0.0110(7) 0.0007(6) 0.0037(6) 0.0004(6)
C2 0.0143(7) 0.0170(8) 0.0134(7) 0.0018(6) 0.0067(6) -0.0013(6)
C3 0.0154(7) 0.0197(8) 0.0124(7) -0.0016(6) 0.0056(6) 0.0011(6)
C4 0.0160(7) 0.0136(8) 0.0139(7) -0.0004(6) 0.0026(6) 0.0007(6)
C5 0.0184(8) 0.0162(8) 0.0188(8) 0.0035(6) 0.0088(7) -0.0010(6)
C6 0.0182(8) 0.0166(8) 0.0175(8) 0.0024(6) 0.0101(7) 0.0019(6)
C7 0.0133(7) 0.0138(8) 0.0103(7) 0.0041(6) 0.0057(6) 0.0021(6)
C8 0.0131(7) 0.0181(8) 0.0155(8) 0.0009(6) 0.0053(6) 0.0005(6)
C9 0.0172(7) 0.0191(8) 0.0123(7) 0.0038(6) 0.0023(6) -0.0025(6)
C10 0.0262(8) 0.0205(9) 0.0119(7) 0.0066(7) 0.0097(7) 0.0016(6)
C11 0.0255(9) 0.0229(9) 0.0202(9) -0.0037(7) 0.0148(7) -0.0001(7)
C12 0.0178(8) 0.0188(8) 0.0153(8) -0.0036(6) 0.0070(6) -0.0026(6)
C13 0.0127(7) 0.0176(8) 0.0101(7) 0.0018(6) 0.0056(6) -0.0011(6)
C14 0.0152(7) 0.0158(8) 0.0141(7) 0.0027(6) 0.0047(6) 0.0004(6)
C15 0.0186(8) 0.0180(8) 0.0188(8) -0.0004(6) 0.0078(7) -0.0018(7)
C16 0.0158(8) 0.0246(9) 0.0146(8) -0.0008(7) 0.0041(6) -0.0043(7)
C17 0.0161(8) 0.0245(9) 0.0128(8) 0.0057(7) 0.0037(6) 0.0006(6)
C18 0.0161(7) 0.0177(8) 0.0139(7) 0.0044(6) 0.0066(6) 0.0011(6)
C19 0.0109(7) 0.0133(8) 0.0098(7) -0.0009(6) 0.0007(6) -0.0026(6)
C20 0.0092(6) 0.0132(7) 0.0114(7) -0.0010(6) 0.0027(6) -0.0005(6)
C21 0.0117(7) 0.0143(7) 0.0119(7) -0.0008(6) 0.0041(6) 0.0016(6)
C22 0.0178(8) 0.0194(9) 0.0227(8) 0.0071(7) 0.0113(7) 0.0076(7)
C23 0.0161(8) 0.0213(9) 0.0165(8) 0.0038(6) 0.0078(6) 0.0083(7)
C24 0.0098(7) 0.0156(8) 0.0108(7) -0.0023(6) 0.0035(6) -0.0005(6)
C25 0.0133(7) 0.0179(8) 0.0110(7) -0.0063(6) 0.0054(6) -0.0031(6)

loop_
_atom_type_symbol
_atom_type_description
_atom_type_scat_dispersion_real
_atom_type_scat_dispersion_imag
_atom_type_scat_source
C C 0.0033 0.0016 'International Tables Vol C Tables 4.2.6.8 and 6.1.1.4'
H H 0.0000 0.0000 'International Tables Vol C Tables 4.2.6.8 and 6.1.1.4'
N N 0.0061 0.0033 'International Tables Vol C Tables 4.2.6.8 and 6.1.1.4'
O O 0.0106 0.0060 'International Tables Vol C Tables 4.2.6.8 and 6.1.1.4'
P P 0.1023 0.0942 'International Tables Vol C Tables 4.2.6.8 and 6.1.1.4'
Ag Ag -0.8971 1.1015 'International Tables Vol C Tables 4.2.6.8 and 6.1.1.4'

loop_
_geom_angle_atom_site_label_1
_geom_angle_atom_site_label_2
_geom_angle_atom_site_label_3
_geom_angle_site_symmetry_1
_geom_angle_site_symmetry_3
_geom_angle
_geom_angle_publ_flag
P1 Ag1 O1 . . 113.12(3) .
P1 Ag1 O3 . 2_645 122.95(3) .
P1 Ag1 N1 . 3_666 140.10(4) .
O1 Ag1 O3 . 2_645 81.06(4) .
O1 Ag1 N1 . 3_666 87.84(4) .
O3 Ag1 N1 2_645 3_666 92.57(4) .
C1 P1 C7 . . 104.65(7) ?
C1 P1 C13 . . 104.18(7) ?
C7 P1 C13 . . 105.28(7) ?
C1 P1 Ag1 . . 113.79(5) ?
C7 P1 Ag1 . . 115.70(5) ?
C13 P1 Ag1 . . 112.16(5) ?
C19 O1 Ag1 . . 123.60(10) ?
C25 O3 Ag1 . 2_655 132.51(11) ?
C25 O4 H4 . . 110.1(17) ?
C21 N1 C22 . . 116.87(14) ?
C21 N1 Ag1 . 3_666 117.57(10) ?
C22 N1 Ag1 . 3_666 123.80(11) ?
C6 C1 C2 . . 119.38(15) ?
C6 C1 P1 . . 121.99(12) ?
C2 C1 P1 . . 118.58(12) ?
C3 C2 C1 . . 120.45(14) ?
C3 C2 H2 . . 119.8 ?
C1 C2 H2 . . 119.8 ?
C2 C3 C4 . . 119.87(15) ?
C2 C3 H3 . . 120.1 ?
C4 C3 H3 . . 120.1 ?
C5 C4 C3 . . 120.17(16) ?
C5 C4 H4A . . 119.9 ?
C3 C4 H4A . . 119.9 ?
C4 C5 C6 . . 120.25(15) ?
C4 C5 H5 . . 119.9 ?
C6 C5 H5 . . 119.9 ?
C5 C6 C1 . . 119.86(15) ?
C5 C6 H6 . . 120.1 ?
C1 C6 H6 . . 120.1 ?
C12 C7 C8 . . 119.29(14) ?
C12 C7 P1 . . 123.54(12) ?
C8 C7 P1 . . 117.08(11) ?
C9 C8 C7 . . 120.46(15) ?
C9 C8 H8 . . 119.8 ?
C7 C8 H8 . . 119.8 ?
C10 C9 C8 . . 119.84(15) ?
C10 C9 H9 . . 120.1 ?
C8 C9 H9 . . 120.1 ?
C11 C10 C9 . . 120.26(15) ?
C11 C10 H10 . . 119.9 ?
C9 C10 H10 . . 119.9 ?
C10 C11 C12 . . 120.18(16) ?
C10 C11 H11 . . 119.9 ?
C12 C11 H11 . . 119.9 ?
C7 C12 C11 . . 119.94(16) ?
C7 C12 H12 . . 120.0 ?
C11 C12 H12 . . 120.0 ?
C18 C13 C14 . . 119.46(15) ?
C18 C13 P1 . . 122.35(13) ?
C14 C13 P1 . . 118.16(12) ?
C15 C14 C13 . . 119.88(15) ?
C15 C14 H14 . . 120.1 ?
C13 C14 H14 . . 120.1 ?
C16 C15 C14 . . 120.26(16) ?
C16 C15 H15 . . 119.9 ?
C14 C15 H15 . . 119.9 ?
C17 C16 C15 . . 119.88(16) ?
C17 C16 H16 . . 120.1 ?
C15 C16 H16 . . 120.1 ?
C16 C17 C18 . . 120.31(16) ?
C16 C17 H17 . . 119.8 ?
C18 C17 H17 . . 119.8 ?
C13 C18 C17 . . 120.19(16) ?
C13 C18 H18 . . 119.9 ?
C17 C18 H18 . . 119.9 ?
O1 C19 O2 . . 122.82(15) ?
O1 C19 C20 . . 117.60(13) ?
O2 C19 C20 . . 119.58(14) ?
C21 C20 C24 . . 117.80(14) ?
C21 C20 C19 . . 113.46(13) ?
C24 C20 C19 . . 128.70(14) ?
N1 C21 C20 . . 124.81(14) ?
N1 C21 H21 . . 117.6 ?
C20 C21 H21 . . 117.6 ?
N1 C22 C23 . . 122.51(15) ?
N1 C22 H22 . . 118.7 ?
C23 C22 H22 . . 118.7 ?
C22 C23 C24 . . 121.11(15) ?
C22 C23 H23 . . 119.4 ?
C24 C23 H23 . . 119.4 ?
C23 C24 C20 . . 116.89(14) ?
C23 C24 C25 . . 115.03(14) ?
C20 C24 C25 . . 128.06(14) ?
O3 C25 O4 . . 123.62(15) ?
O3 C25 C24 . . 117.47(14) ?
O4 C25 C24 . . 118.88(14) ?

loop_
_geom_bond_atom_site_label_1
_geom_bond_atom_site_label_2
_geom_bond_site_symmetry_2
_geom_bond_distance
_geom_bond_publ_flag
Ag1 P1 . 2.3531(4) .
Ag1 O1 . 2.4510(10) .
Ag1 O3 2_645 2.4810(10) .
Ag1 N1 3_666 2.2530(10) .
P1 C1 . 1.8175(16) ?
P1 C7 . 1.8222(15) ?
P1 C13 . 1.8248(17) ?
O1 C19 . 1.2353(19) ?
O2 C19 . 1.2858(18) ?
O3 C25 . 1.235(2) ?
O3 Ag1 2_655 2.4814(12) ?
O4 C25 . 1.277(2) ?
O4 H4 . 1.20(4) ?
N1 C21 . 1.335(2) ?
N1 C22 . 1.348(2) ?
N1 Ag1 3_666 2.2531(13) ?
C1 C6 . 1.396(2) ?
C1 C2 . 1.397(2) ?
C2 C3 . 1.387(2) ?
C2 H2 . 0.9500 ?
C3 C4 . 1.387(2) ?
C3 H3 . 0.9500 ?
C4 C5 . 1.386(2) ?
C4 H4A . 0.9500 ?
C5 C6 . 1.392(2) ?
C5 H5 . 0.9500 ?
C6 H6 . 0.9500 ?
C7 C12 . 1.393(2) ?
C7 C8 . 1.398(2) ?
C8 C9 . 1.388(2) ?
C8 H8 . 0.9500 ?
C9 C10 . 1.386(2) ?
C9 H9 . 0.9500 ?
C10 C11 . 1.383(3) ?
C10 H10 . 0.9500 ?
C11 C12 . 1.396(2) ?
C11 H11 . 0.9500 ?
C12 H12 . 0.9500 ?
C13 C18 . 1.391(2) ?
C13 C14 . 1.404(2) ?
C14 C15 . 1.394(2) ?
C14 H14 . 0.9500 ?
C15 C16 . 1.390(2) ?
C15 H15 . 0.9500 ?
C16 C17 . 1.386(2) ?
C16 H16 . 0.9500 ?
C17 C18 . 1.395(2) ?
C17 H17 . 0.9500 ?
C18 H18 . 0.9500 ?
C19 C20 . 1.519(2) ?
C20 C21 . 1.397(2) ?
C20 C24 . 1.408(2) ?
C21 H21 . 0.9500 ?
C22 C23 . 1.374(2) ?
C22 H22 . 0.9500 ?
C23 C24 . 1.395(2) ?
C23 H23 . 0.9500 ?
C24 C25 . 1.536(2) ?

loop_
_geom_hbond_atom_site_label_D
_geom_hbond_atom_site_label_H
_geom_hbond_atom_site_label_A
_geom_hbond_site_symmetry_A
_geom_hbond_distance_DH
_geom_hbond_distance_HA
_geom_hbond_distance_DA
_geom_hbond_angle_DHA
_geom_hbond_publ_flag
O4 H4 O2 . 1.20(4) 1.20(4) 2.401(2) 176(4) no

loop_
_geom_torsion_atom_site_label_1
_geom_torsion_atom_site_label_2
_geom_torsion_atom_site_label_3
_geom_torsion_atom_site_label_4
_geom_torsion_site_symmetry_1
_geom_torsion_site_symmetry_2
_geom_torsion_site_symmetry_3
_geom_torsion_site_symmetry_4
_geom_torsion
_geom_torsion_publ_flag
N1 Ag1 P1 C1 3_666 . . . 43.84(8) ?
O1 Ag1 P1 C1 . . . . 160.37(6) ?
O3 Ag1 P1 C1 2_645 . . . -105.31(7) ?
N1 Ag1 P1 C7 3_666 . . . 165.10(8) ?
O1 Ag1 P1 C7 . . . . -78.37(7) ?
O3 Ag1 P1 C7 2_645 . . . 15.96(7) ?
N1 Ag1 P1 C13 3_666 . . . -74.11(8) ?
O1 Ag1 P1 C13 . . . . 42.42(6) ?
O3 Ag1 P1 C13 2_645 . . . 136.75(7) ?
N1 Ag1 O1 C19 3_666 . . . -153.23(12) ?
P1 Ag1 O1 C19 . . . . 61.82(12) ?
O3 Ag1 O1 C19 2_645 . . . -60.29(12) ?
C7 P1 C1 C6 . . . . 28.81(15) ?
C13 P1 C1 C6 . . . . -81.49(14) ?
Ag1 P1 C1 C6 . . . . 156.05(12) ?
C7 P1 C1 C2 . . . . -153.99(12) ?
C13 P1 C1 C2 . . . . 95.70(13) ?
Ag1 P1 C1 C2 . . . . -26.75(14) ?
C6 C1 C2 C3 . . . . 1.3(2) ?
P1 C1 C2 C3 . . . . -175.96(12) ?
C1 C2 C3 C4 . . . . -0.5(2) ?
C2 C3 C4 C5 . . . . -0.9(2) ?
C3 C4 C5 C6 . . . . 1.5(3) ?
C4 C5 C6 C1 . . . . -0.7(3) ?
C2 C1 C6 C5 . . . . -0.7(2) ?
P1 C1 C6 C5 . . . . 176.45(13) ?
C1 P1 C7 C12 . . . . -119.18(14) ?
C13 P1 C7 C12 . . . . -9.67(16) ?
Ag1 P1 C7 C12 . . . . 114.76(13) ?
C1 P1 C7 C8 . . . . 64.36(13) ?
C13 P1 C7 C8 . . . . 173.86(12) ?
Ag1 P1 C7 C8 . . . . -61.70(13) ?
C12 C7 C8 C9 . . . . -0.4(2) ?
P1 C7 C8 C9 . . . . 176.25(12) ?
C7 C8 C9 C10 . . . . -1.0(2) ?
C8 C9 C10 C11 . . . . 1.7(3) ?
C9 C10 C11 C12 . . . . -1.0(3) ?
C8 C7 C12 C11 . . . . 1.1(2) ?
P1 C7 C12 C11 . . . . -175.27(13) ?
C10 C11 C12 C7 . . . . -0.5(3) ?
C1 P1 C13 C18 . . . . 1.57(15) ?
C7 P1 C13 C18 . . . . -108.28(14) ?
Ag1 P1 C13 C18 . . . . 125.08(12) ?
C1 P1 C13 C14 . . . . -176.52(12) ?
C7 P1 C13 C14 . . . . 73.64(14) ?
Ag1 P1 C13 C14 . . . . -53.00(13) ?
C18 C13 C14 C15 . . . . 1.6(2) ?
P1 C13 C14 C15 . . . . 179.71(12) ?
C13 C14 C15 C16 . . . . -1.1(2) ?
C14 C15 C16 C17 . . . . 0.1(3) ?
C15 C16 C17 C18 . . . . 0.4(3) ?
C14 C13 C18 C17 . . . . -1.0(2) ?
P1 C13 C18 C17 . . . . -179.09(12) ?
C16 C17 C18 C13 . . . . 0.1(2) ?
Ag1 O1 C19 O2 . . . . -41.8(2) ?
Ag1 O1 C19 C20 . . . . 138.75(11) ?
O1 C19 C20 C21 . . . . 12.9(2) ?
O2 C19 C20 C21 . . . . -166.63(14) ?
O1 C19 C20 C24 . . . . -164.64(15) ?
O2 C19 C20 C24 . . . . 15.9(2) ?
C22 N1 C21 C20 . . . . 0.8(2) ?
Ag1 N1 C21 C20 3_666 . . . 166.32(12) ?
C24 C20 C21 N1 . . . . -0.4(2) ?
C19 C20 C21 N1 . . . . -178.22(14) ?
C21 N1 C22 C23 . . . . -0.4(3) ?
Ag1 N1 C22 C23 3_666 . . . -164.87(13) ?
N1 C22 C23 C24 . . . . -0.5(3) ?
C22 C23 C24 C20 . . . . 0.9(2) ?
C22 C23 C24 C25 . . . . 179.83(15) ?
C21 C20 C24 C23 . . . . -0.4(2) ?
C19 C20 C24 C23 . . . . 176.96(15) ?
C21 C20 C24 C25 . . . . -179.24(14) ?
C19 C20 C24 C25 . . . . -1.8(3) ?
Ag1 O3 C25 O4 2_655 . . . 93.68(18) ?
Ag1 O3 C25 C24 2_655 . . . -88.43(17) ?
C23 C24 C25 O3 . . . . -13.6(2) ?
C20 C24 C25 O3 . . . . 165.22(15) ?
C23 C24 C25 O4 . . . . 164.40(15) ?
C20 C24 C25 O4 . . . . -16.8(2) ?
